data_4106027
loop_
_publ_author_name
'Jie Huang'
'David Leboeuf'
'Alison J. Frontier'

_publ_section_title
;
 Understanding the Fate of the Oxyallyl Cation following Nazarov
 Electrocyclization: Sequential Wagner-Meerwein Migrations and the
 Synthesis of Spirocyclic Cyclopentenones
;
_journal_name_full 'Journal of the American Chemical Society'
_journal_page_first 6307
_journal_page_last 6317
_journal_paper_doi 10.1021/ja111504w
_journal_volume 133
_journal_year 2011
_chemical_formula_moiety 'C21 H28 O7'
_chemical_formula_sum 'C21 H28 O7'
_chemical_formula_weight 392.43
_chemical_name_common frojh02
_chemical_name_systematic
;
 ?
;
_space_group_IT_number 14
_symmetry_cell_setting monoclinic
_symmetry_space_group_name_Hall '-P 2ybc'
_symmetry_space_group_name_H-M 'P 1 21/c 1'
_atom_sites_solution_hydrogens geom
_atom_sites_solution_primary direct
_atom_sites_solution_secondary difmap
_audit_creation_method SHELXL-97
_cell_angle_alpha 90.00
_cell_angle_beta 109.406(2)
_cell_angle_gamma 90.00
_cell_formula_units_Z 4
_cell_length_a 8.2094(10)
_cell_length_b 28.466(3)
_cell_length_c 8.8206(10)
_cell_measurement_reflns_used 3807
_cell_measurement_temperature 100.0(1)
_cell_measurement_theta_max 32.84
_cell_measurement_theta_min 2.63
_cell_volume 1944.2(4)
_computing_cell_refinement 'SAINT (Bruker, 2006)'
_computing_data_collection 'APEX2 (Bruker, 2006)'
_computing_data_reduction 'SAINT (Bruker, 2006)'
_computing_molecular_graphics 'SHELXTL (Bruker, 2000)'
_computing_publication_material 'SHELXTL (Bruker, 2000)'
_computing_structure_refinement 'SHELXL-97 (Sheldrick, 1997)'
_computing_structure_solution 'SHELXS-97 (Sheldrick, 1990)'
_diffrn_ambient_temperature 100.0(1)
_diffrn_measured_fraction_theta_full 0.991
_diffrn_measured_fraction_theta_max 0.991
_diffrn_measurement_device_type 'Bruker SMART APEX II CCD Platform'
_diffrn_measurement_method 'area detector, /w scans per f'
_diffrn_radiation_monochromator graphite
_diffrn_radiation_source 'fine-focus sealed tube'
_diffrn_radiation_type MoK\a
_diffrn_radiation_wavelength 0.71073
_diffrn_reflns_av_R_equivalents 0.0348
_diffrn_reflns_av_sigmaI/netI 0.0293
_diffrn_reflns_limit_h_max 12
_diffrn_reflns_limit_h_min -12
_diffrn_reflns_limit_k_max 42
_diffrn_reflns_limit_k_min -42
_diffrn_reflns_limit_l_max 13
_diffrn_reflns_limit_l_min -13
_diffrn_reflns_number 34568
_diffrn_reflns_theta_full 32.56
_diffrn_reflns_theta_max 32.56
_diffrn_reflns_theta_min 2.55
_exptl_absorpt_coefficient_mu 0.100
_exptl_absorpt_correction_T_max 0.9881
_exptl_absorpt_correction_T_min 0.9754
_exptl_absorpt_correction_type multi-scan
_exptl_absorpt_process_details 'SADABS (Blessing, 1995)'
_exptl_crystal_colour colorless
_exptl_crystal_density_diffrn 1.341
_exptl_crystal_description block
_exptl_crystal_F_000 840
_exptl_crystal_size_max 0.25
_exptl_crystal_size_mid 0.25
_exptl_crystal_size_min 0.12
_refine_diff_density_max 0.494
_refine_diff_density_min -0.215
_refine_diff_density_rms 0.054
_refine_ls_extinction_method none
_refine_ls_goodness_of_fit_ref 1.016
_refine_ls_hydrogen_treatment refall
_refine_ls_matrix_type full
_refine_ls_number_parameters 365
_refine_ls_number_reflns 7007
_refine_ls_number_restraints 0
_refine_ls_restrained_S_all 1.016
_refine_ls_R_factor_all 0.0616
_refine_ls_R_factor_gt 0.0454
_refine_ls_shift/su_max 0.000
_refine_ls_shift/su_mean 0.000
_refine_ls_structure_factor_coef Fsqd
_refine_ls_weighting_details 'calc w=1/[\s^2^(Fo^2^)+(0.0639P)^2^+0.5358P] where P=(Fo^2^+2Fc^2^)/3'
_refine_ls_weighting_scheme calc
_refine_ls_wR_factor_gt 0.1135
_refine_ls_wR_factor_ref 0.1227
_reflns_number_gt 5528
_reflns_number_total 7007
_reflns_threshold_expression >2sigma(I)
_cod_data_source_file ja111504w_si_001.cif
_cod_data_source_block frojh02
_cod_database_code 4106027

loop_
_symmetry_equiv_pos_as_xyz
'x, y, z'
'-x, y+1/2, -z+1/2'
'-x, -y, -z'
'x, -y-1/2, z-1/2'

loop_
_atom_site_label
_atom_site_type_symbol
_atom_site_fract_x
_atom_site_fract_y
_atom_site_fract_z
_atom_site_U_iso_or_equiv
_atom_site_adp_type
_atom_site_occupancy
_atom_site_symmetry_multiplicity
_atom_site_calc_flag
O1 O -0.06487(10) 0.05822(3) 0.08952(10) 0.02368(17) Uani 1 1 d
O2 O 0.03825(13) 0.14591(3) 0.47070(11) 0.0302(2) Uani 1 1 d
O3 O 0.08054(11) 0.06820(3) 0.46168(10) 0.02236(17) Uani 1 1 d
O4 O 0.20880(11) 0.03323(3) -0.03047(9) 0.02055(16) Uani 1 1 d
H4O H 0.163(2) 0.0076(7) -0.037(2) 0.035(4) Uiso 1 1 d
O5 O 0.20625(10) 0.20572(3) 0.14742(10) 0.02038(16) Uani 1 1 d
O6 O 0.64778(11) 0.29474(3) 0.51715(10) 0.02284(17) Uani 1 1 d
O7 O 0.61030(10) 0.12682(3) 0.58177(9) 0.01991(16) Uani 1 1 d
C1 C 0.08265(13) 0.07178(4) 0.15180(12) 0.01706(18) Uani 1 1 d
C2 C 0.13417(13) 0.11432(4) 0.26156(12) 0.01659(18) Uani 1 1 d
H2 H 0.078(2) 0.1429(5) 0.1986(19) 0.025(4) Uiso 1 1 d
C3 C 0.33288(13) 0.11721(3) 0.30532(12) 0.01470(17) Uani 1 1 d
H3 H 0.3826(19) 0.0961(5) 0.4016(17) 0.020(3) Uiso 1 1 d
C4 C 0.37131(13) 0.09210(3) 0.16195(12) 0.01532(17) Uani 1 1 d
C5 C 0.56036(14) 0.07600(4) 0.20786(13) 0.01933(19) Uani 1 1 d
H5A H 0.636(2) 0.1026(5) 0.2520(18) 0.024(4) Uiso 1 1 d
H5B H 0.581(2) 0.0666(6) 0.108(2) 0.027(4) Uiso 1 1 d
C6 C 0.61045(14) 0.03466(4) 0.32431(14) 0.0217(2) Uani 1 1 d
H6A H 0.729(2) 0.0247(6) 0.335(2) 0.031(4) Uiso 1 1 d
H6B H 0.6096(19) 0.0449(5) 0.4315(18) 0.021(4) Uiso 1 1 d
C7 C 0.48459(15) -0.00626(4) 0.26583(14) 0.0217(2) Uani 1 1 d
H7A H 0.4886(19) -0.0169(6) 0.1617(18) 0.024(4) Uiso 1 1 d
H7B H 0.521(2) -0.0327(5) 0.3417(18) 0.023(4) Uiso 1 1 d
C8 C 0.30287(14) 0.00990(4) 0.25091(12) 0.01823(19) Uani 1 1 d
H8A H 0.3013(19) 0.0198(5) 0.3568(18) 0.024(4) Uiso 1 1 d
H8B H 0.2158(18) -0.0155(5) 0.2157(17) 0.019(3) Uiso 1 1 d
C9 C 0.24274(13) 0.05020(3) 0.12775(11) 0.01538(17) Uani 1 1 d
C10 C 0.07767(13) 0.11237(4) 0.40751(12) 0.01742(19) Uani 1 1 d
C11 C 0.03305(18) 0.06264(5) 0.60457(15) 0.0280(2) Uani 1 1 d
H11A H 0.029(2) 0.0276(7) 0.620(2) 0.040(5) Uiso 1 1 d
H11B H -0.071(2) 0.0792(6) 0.592(2) 0.031(4) Uiso 1 1 d
H11C H 0.116(2) 0.0775(7) 0.695(2) 0.044(5) Uiso 1 1 d
C12 C 0.32924(15) 0.12322(4) 0.01197(13) 0.0204(2) Uani 1 1 d
H12A H 0.352(2) 0.1052(6) -0.0745(19) 0.028(4) Uiso 1 1 d
H12B H 0.206(2) 0.1327(6) -0.028(2) 0.031(4) Uiso 1 1 d
H12C H 0.402(2) 0.1514(5) 0.0350(18) 0.025(4) Uiso 1 1 d
C13 C 0.41375(13) 0.16493(3) 0.35817(12) 0.01443(17) Uani 1 1 d
C14 C 0.35266(13) 0.20789(3) 0.27942(12) 0.01579(18) Uani 1 1 d
C15 C 0.43310(14) 0.25050(3) 0.33469(13) 0.01738(19) Uani 1 1 d
H15 H 0.390(2) 0.2790(5) 0.2764(19) 0.025(4) Uiso 1 1 d
C16 C 0.57582(13) 0.25133(4) 0.47423(13) 0.01746(19) Uani 1 1 d
C17 C 0.63813(13) 0.21062(4) 0.56017(13) 0.01751(19) Uani 1 1 d
H17 H 0.7354(19) 0.2128(5) 0.6572(18) 0.020(3) Uiso 1 1 d
C18 C 0.55593(13) 0.16814(3) 0.50111(12) 0.01531(18) Uani 1 1 d
C19 C 0.72801(18) 0.12974(4) 0.74293(15) 0.0278(3) Uani 1 1 d
H19A H 0.844(2) 0.1412(6) 0.744(2) 0.032(4) Uiso 1 1 d
H19B H 0.685(2) 0.1501(6) 0.811(2) 0.034(4) Uiso 1 1 d
H19C H 0.739(2) 0.0976(6) 0.7835(19) 0.030(4) Uiso 1 1 d
C20 C 0.77023(15) 0.30033(4) 0.67452(15) 0.0234(2) Uani 1 1 d
H20A H 0.720(2) 0.2910(5) 0.7550(19) 0.024(4) Uiso 1 1 d
H20B H 0.880(2) 0.2838(6) 0.6856(19) 0.026(4) Uiso 1 1 d
H20C H 0.793(2) 0.3339(6) 0.681(2) 0.031(4) Uiso 1 1 d
C21 C 0.13890(16) 0.24877(4) 0.06730(15) 0.0232(2) Uani 1 1 d
H21A H 0.041(2) 0.2395(6) -0.017(2) 0.031(4) Uiso 1 1 d
H21B H 0.222(2) 0.2640(6) 0.0263(19) 0.026(4) Uiso 1 1 d
H21C H 0.105(2) 0.2706(6) 0.1398(19) 0.026(4) Uiso 1 1 d

loop_
_atom_site_aniso_label
_atom_site_aniso_U_11
_atom_site_aniso_U_22
_atom_site_aniso_U_33
_atom_site_aniso_U_23
_atom_site_aniso_U_13
_atom_site_aniso_U_12
O1 0.0196(4) 0.0226(4) 0.0254(4) -0.0040(3) 0.0028(3) -0.0051(3)
O2 0.0436(5) 0.0207(4) 0.0295(4) -0.0059(3) 0.0164(4) 0.0015(4)
O3 0.0292(4) 0.0204(4) 0.0199(4) 0.0037(3) 0.0115(3) 0.0018(3)
O4 0.0292(4) 0.0175(4) 0.0136(3) -0.0038(3) 0.0053(3) -0.0056(3)
O5 0.0206(4) 0.0142(3) 0.0210(4) 0.0042(3) -0.0003(3) 0.0013(3)
O6 0.0269(4) 0.0126(3) 0.0274(4) -0.0037(3) 0.0069(3) -0.0062(3)
O7 0.0251(4) 0.0126(3) 0.0162(3) -0.0001(3) -0.0010(3) 0.0014(3)
C1 0.0200(4) 0.0143(4) 0.0147(4) 0.0008(3) 0.0029(3) -0.0024(3)
C2 0.0174(4) 0.0143(4) 0.0167(4) -0.0014(3) 0.0039(3) -0.0020(3)
C3 0.0162(4) 0.0111(4) 0.0155(4) -0.0010(3) 0.0035(3) -0.0014(3)
C4 0.0178(4) 0.0126(4) 0.0145(4) -0.0010(3) 0.0039(3) -0.0019(3)
C5 0.0179(4) 0.0187(5) 0.0219(5) -0.0022(4) 0.0073(4) -0.0009(4)
C6 0.0192(5) 0.0204(5) 0.0226(5) -0.0022(4) 0.0030(4) 0.0030(4)
C7 0.0257(5) 0.0151(4) 0.0218(5) -0.0011(4) 0.0048(4) 0.0034(4)
C8 0.0238(5) 0.0126(4) 0.0164(4) 0.0002(3) 0.0042(4) -0.0010(4)
C9 0.0197(4) 0.0129(4) 0.0119(4) -0.0016(3) 0.0030(3) -0.0023(3)
C10 0.0162(4) 0.0173(4) 0.0168(4) -0.0011(3) 0.0029(3) -0.0012(3)
C11 0.0342(6) 0.0330(6) 0.0194(5) 0.0021(4) 0.0123(5) -0.0016(5)
C12 0.0262(5) 0.0172(5) 0.0174(4) 0.0018(4) 0.0069(4) -0.0028(4)
C13 0.0160(4) 0.0108(4) 0.0154(4) -0.0005(3) 0.0039(3) -0.0008(3)
C14 0.0165(4) 0.0138(4) 0.0168(4) 0.0009(3) 0.0053(3) 0.0000(3)
C15 0.0203(5) 0.0114(4) 0.0216(5) 0.0009(3) 0.0085(4) -0.0004(3)
C16 0.0197(4) 0.0127(4) 0.0221(5) -0.0035(3) 0.0098(4) -0.0035(3)
C17 0.0183(4) 0.0146(4) 0.0184(4) -0.0027(3) 0.0045(4) -0.0014(3)
C18 0.0175(4) 0.0118(4) 0.0159(4) -0.0006(3) 0.0046(3) 0.0004(3)
C19 0.0349(6) 0.0190(5) 0.0195(5) -0.0024(4) -0.0045(4) 0.0052(5)
C20 0.0213(5) 0.0200(5) 0.0295(6) -0.0096(4) 0.0091(4) -0.0062(4)
C21 0.0237(5) 0.0199(5) 0.0246(5) 0.0097(4) 0.0061(4) 0.0046(4)

loop_
_atom_type_symbol
_atom_type_description
_atom_type_scat_dispersion_real
_atom_type_scat_dispersion_imag
_atom_type_scat_source
C C 0.0033 0.0000 'International Tables Vol C Tables 4.2.6.8 and 6.1.1.4'
H H 0.0000 0.0000 'International Tables Vol C Tables 4.2.6.8 and 6.1.1.4'
O O 0.0106 0.0000 'International Tables Vol C Tables 4.2.6.8 and 6.1.1.4'

loop_
_geom_angle_atom_site_label_1
_geom_angle_atom_site_label_2
_geom_angle_atom_site_label_3
_geom_angle
C10 O3 C11 115.77(9)
C9 O4 H4O 108.2(12)
C14 O5 C21 117.87(9)
C16 O6 C20 118.03(9)
C18 O7 C19 117.50(8)
O1 C1 C2 124.45(10)
O1 C1 C9 125.72(9)
C2 C1 C9 109.79(8)
C10 C2 C1 114.53(8)
C10 C2 C3 112.74(8)
C1 C2 C3 104.37(8)
C10 C2 H2 106.5(9)
C1 C2 H2 108.2(9)
C3 C2 H2 110.4(9)
C13 C3 C2 116.21(8)
C13 C3 C4 118.04(8)
C2 C3 C4 104.57(8)
C13 C3 H3 105.2(8)
C2 C3 H3 106.0(8)
C4 C3 H3 105.8(8)
C12 C4 C5 108.52(9)
C12 C4 C9 109.40(8)
C5 C4 C9 112.53(8)
C12 C4 C3 112.54(8)
C5 C4 C3 112.22(8)
C9 C4 C3 101.54(8)
C6 C5 C4 115.45(9)
C6 C5 H5A 109.7(9)
C4 C5 H5A 109.2(9)
C6 C5 H5B 107.6(9)
C4 C5 H5B 107.6(9)
H5A C5 H5B 106.9(13)
C5 C6 C7 111.09(9)
C5 C6 H6A 108.9(10)
C7 C6 H6A 110.3(10)
C5 C6 H6B 109.3(9)
C7 C6 H6B 109.1(9)
H6A C6 H6B 108.1(13)
C8 C7 C6 109.36(9)
C8 C7 H7A 110.5(9)
C6 C7 H7A 108.9(9)
C8 C7 H7B 110.8(9)
C6 C7 H7B 109.6(9)
H7A C7 H7B 107.7(13)
C7 C8 C9 111.09(9)
C7 C8 H8A 109.1(9)
C9 C8 H8A 110.7(9)
C7 C8 H8B 112.9(8)
C9 C8 H8B 107.1(8)
H8A C8 H8B 105.8(12)
O4 C9 C1 112.19(8)
O4 C9 C8 110.65(8)
C1 C9 C8 106.84(8)
O4 C9 C4 110.62(8)
C1 C9 C4 102.97(8)
C8 C9 C4 113.32(8)
O2 C10 O3 123.64(10)
O2 C10 C2 124.96(10)
O3 C10 C2 111.38(9)
O3 C11 H11A 105.0(11)
O3 C11 H11B 109.7(10)
H11A C11 H11B 115.8(15)
O3 C11 H11C 110.7(12)
H11A C11 H11C 111.9(15)
H11B C11 H11C 103.9(15)
C4 C12 H12A 108.7(9)
C4 C12 H12B 112.1(10)
H12A C12 H12B 107.4(13)
C4 C12 H12C 110.3(9)
H12A C12 H12C 108.9(13)
H12B C12 H12C 109.4(13)
C18 C13 C14 115.91(9)
C18 C13 C3 118.80(8)
C14 C13 C3 125.21(9)
O5 C14 C15 121.23(9)
O5 C14 C13 116.54(9)
C15 C14 C13 122.21(9)
C16 C15 C14 119.23(9)
C16 C15 H15 120.7(9)
C14 C15 H15 120.1(9)
O6 C16 C17 123.84(10)
O6 C16 C15 114.84(9)
C17 C16 C15 121.31(9)
C16 C17 C18 118.32(9)
C16 C17 H17 118.8(9)
C18 C17 H17 122.9(9)
O7 C18 C17 121.01(9)
O7 C18 C13 116.05(8)
C17 C18 C13 122.94(9)
O7 C19 H19A 110.6(10)
O7 C19 H19B 112.3(10)
H19A C19 H19B 109.7(14)
O7 C19 H19C 105.0(9)
H19A C19 H19C 109.2(13)
H19B C19 H19C 109.9(14)
O6 C20 H20A 110.3(9)
O6 C20 H20B 111.5(9)
H20A C20 H20B 113.2(13)
O6 C20 H20C 103.2(10)
H20A C20 H20C 110.4(13)
H20B C20 H20C 107.7(13)
O5 C21 H21A 103.9(10)
O5 C21 H21B 111.2(9)
H21A C21 H21B 110.7(14)
O5 C21 H21C 111.2(9)
H21A C21 H21C 109.8(14)
H21B C21 H21C 109.9(13)

loop_
_geom_bond_atom_site_label_1
_geom_bond_atom_site_label_2
_geom_bond_distance
O1 C1 1.2146(13)
O2 C10 1.2028(13)
O3 C10 1.3424(13)
O3 C11 1.4463(14)
O4 C9 1.4143(12)
O4 H4O 0.814(19)
O5 C14 1.3690(12)
O5 C21 1.4308(13)
O6 C16 1.3677(12)
O6 C20 1.4267(14)
O7 C18 1.3704(12)
O7 C19 1.4313(13)
C1 C2 1.5201(14)
C1 C9 1.5280(15)
C2 C10 1.5074(15)
C2 C3 1.5487(15)
C2 H2 1.007(16)
C3 C13 1.5157(13)
C3 C4 1.5731(14)
C3 H3 1.010(15)
C4 C12 1.5331(14)
C4 C5 1.5378(15)
C4 C9 1.5544(14)
C5 C6 1.5259(16)
C5 H5A 0.976(15)
C5 H5B 0.985(17)
C6 C7 1.5286(16)
C6 H6A 0.991(17)
C6 H6B 0.992(15)
C7 C8 1.5244(16)
C7 H7A 0.978(15)
C7 H7B 0.985(15)
C8 C9 1.5438(14)
C8 H8A 0.980(15)
C8 H8B 0.992(15)
C11 H11A 1.009(19)
C11 H11B 0.952(17)
C11 H11C 0.955(19)
C12 H12A 0.987(17)
C12 H12B 0.993(17)
C12 H12C 0.982(16)
C13 C18 1.4080(13)
C13 C14 1.4137(13)
C14 C15 1.3896(14)
C15 C16 1.3892(15)
C15 H15 0.962(15)
C16 C17 1.3860(14)
C17 C18 1.3984(14)
C17 H17 0.959(15)
C19 H19A 1.008(17)
C19 H19B 0.978(18)
C19 H19C 0.976(17)
C20 H20A 0.970(16)
C20 H20B 0.994(16)
C20 H20C 0.972(17)
C21 H21A 0.931(17)
C21 H21B 0.971(16)
C21 H21C 0.994(16)

loop_
_geom_hbond_atom_site_label_D
_geom_hbond_atom_site_label_H
_geom_hbond_atom_site_label_A
_geom_hbond_distance_DH
_geom_hbond_distance_HA
_geom_hbond_distance_DA
_geom_hbond_angle_DHA
_geom_hbond_site_symmetry_A
O4 H4O O1 0.814(19) 2.031(19) 2.8347(12) 169.2(18) 3

loop_
_geom_torsion_atom_site_label_1
_geom_torsion_atom_site_label_2
_geom_torsion_atom_site_label_3
_geom_torsion_atom_site_label_4
_geom_torsion
O1 C1 C2 C10 57.44(14)
C9 C1 C2 C10 -124.60(9)
O1 C1 C2 C3 -178.82(10)
C9 C1 C2 C3 -0.85(10)
C10 C2 C3 C13 -77.95(11)
C1 C2 C3 C13 157.16(8)
C10 C2 C3 C4 150.04(8)
C1 C2 C3 C4 25.15(10)
C13 C3 C4 C12 -53.71(12)
C2 C3 C4 C12 77.24(10)
C13 C3 C4 C5 69.04(11)
C2 C3 C4 C5 -160.00(8)
C13 C3 C4 C9 -170.57(8)
C2 C3 C4 C9 -39.62(9)
C12 C4 C5 C6 -164.00(9)
C9 C4 C5 C6 -42.78(12)
C3 C4 C5 C6 71.01(11)
C4 C5 C6 C7 51.34(13)
C5 C6 C7 C8 -59.46(12)
C6 C7 C8 C9 61.06(11)
O1 C1 C9 O4 35.06(14)
C2 C1 C9 O4 -142.87(8)
O1 C1 C9 C8 -86.36(12)
C2 C1 C9 C8 95.70(9)
O1 C1 C9 C4 154.02(10)
C2 C1 C9 C4 -23.91(10)
C7 C8 C9 O4 71.40(11)
C7 C8 C9 C1 -166.20(8)
C7 C8 C9 C4 -53.50(11)
C12 C4 C9 O4 39.10(11)
C5 C4 C9 O4 -81.61(10)
C3 C4 C9 O4 158.22(8)
C12 C4 C9 C1 -80.95(10)
C5 C4 C9 C1 158.34(8)
C3 C4 C9 C1 38.17(9)
C12 C4 C9 C8 164.02(9)
C5 C4 C9 C8 43.31(11)
C3 C4 C9 C8 -76.85(10)
C11 O3 C10 O2 -0.21(16)
C11 O3 C10 C2 178.33(9)
C1 C2 C10 O2 -147.51(11)
C3 C2 C10 O2 93.35(13)
C1 C2 C10 O3 33.98(12)
C3 C2 C10 O3 -85.17(10)
C2 C3 C13 C18 129.97(10)
C4 C3 C13 C18 -104.60(11)
C2 C3 C13 C14 -46.61(14)
C4 C3 C13 C14 78.82(13)
C21 O5 C14 C15 0.35(15)
C21 O5 C14 C13 178.58(9)
C18 C13 C14 O5 -174.98(9)
C3 C13 C14 O5 1.68(15)
C18 C13 C14 C15 3.23(15)
C3 C13 C14 C15 179.89(10)
O5 C14 C15 C16 176.46(9)
C13 C14 C15 C16 -1.67(16)
C20 O6 C16 C17 -13.35(15)
C20 O6 C16 C15 167.06(10)
C14 C15 C16 O6 178.85(9)
C14 C15 C16 C17 -0.75(16)
O6 C16 C17 C18 -178.18(10)
C15 C16 C17 C18 1.38(16)
C19 O7 C18 C17 12.88(15)
C19 O7 C18 C13 -166.72(10)
C16 C17 C18 O7 -179.20(9)
C16 C17 C18 C13 0.37(16)
C14 C13 C18 O7 177.01(9)
C3 C13 C18 O7 0.12(14)
C14 C13 C18 C17 -2.58(15)
C3 C13 C18 C17 -179.47(9)
